data_7004655
loop_
_publ_author_name
'Balof, Shawna L.'
'P'Pool, Steven J.'
'Berger, Nancy J.'
'Valente, Edward J.'
'Shiller, Alan M.'
'Schanz, Hans-J\"org'

_publ_section_title
;
 Olefin metathesis catalysts bearing a pH-responsive NHC ligand: a
 feasible approach to catalyst separation from RCM products
;
_journal_issue 42
_journal_name_full 'Dalton Transactions'
_journal_page_first 5791
_journal_page_last 5799
_journal_paper_doi 10.1039/b809793c
_journal_year 2008
_chemical_formula_moiety 'C48 H72 Cl2 N4 P1 Ru1'
_chemical_formula_sum 'C48 H71 Cl2 N4 P Ru'
_chemical_formula_weight 907.07
_chemical_name_systematic
;
?
;
_space_group_IT_number 2
_symmetry_cell_setting triclinic
_symmetry_space_group_name_Hall '-P 1'
_symmetry_space_group_name_H-M 'P -1'
_atom_sites_solution_hydrogens geom
_atom_sites_solution_primary direct
_atom_sites_solution_secondary difmap
_audit_creation_method SHELXL-97
_cell_angle_alpha 99.287(7)
_cell_angle_beta 99.451(4)
_cell_angle_gamma 90.001(7)
_cell_formula_units_Z 2
_cell_length_a 9.6949(5)
_cell_length_b 13.969(2)
_cell_length_c 17.5080(7)
_cell_measurement_reflns_used 14161
_cell_measurement_temperature 293(2)
_cell_measurement_theta_max 30.5498
_cell_measurement_theta_min 2.9589
_cell_volume 2307.4(4)
_computing_cell_refinement 'CrysAlis (Oxford Diffraction)'
_computing_data_collection 'CrysAlis (Oxford Diffraction)'
_computing_data_reduction 'CrysAlis (Oxford Diffraction)'
_computing_molecular_graphics WinGX
_computing_publication_material WinGX
_computing_structure_refinement 'SHELXL-97 (Sheldrick, 1997)'
_computing_structure_solution 'SHELXS-97 (Sheldrick, 1997)'
_diffrn_ambient_temperature 293(2)
_diffrn_detector_area_resol_mean 16.0309
_diffrn_measured_fraction_theta_full 0.975
_diffrn_measured_fraction_theta_max 0.975
_diffrn_measurement_device_type 'Oxford Diffraction Gemini'
_diffrn_measurement_method 'phi and omega scans'
_diffrn_radiation_monochromator graphite
_diffrn_radiation_source 'fine-focus sealed tube'
_diffrn_radiation_type MoK\a
_diffrn_radiation_wavelength 0.71073
_diffrn_reflns_av_R_equivalents 0.0318
_diffrn_reflns_av_sigmaI/netI 0.0575
_diffrn_reflns_limit_h_max 13
_diffrn_reflns_limit_h_min -13
_diffrn_reflns_limit_k_max 19
_diffrn_reflns_limit_k_min -20
_diffrn_reflns_limit_l_max 23
_diffrn_reflns_limit_l_min -25
_diffrn_reflns_number 32061
_diffrn_reflns_theta_full 30.69
_diffrn_reflns_theta_max 30.69
_diffrn_reflns_theta_min 2.96
_diffrn_standards_decay_% 1.6
_diffrn_standards_interval_count 50
_diffrn_standards_number 2
_exptl_absorpt_coefficient_mu 0.527
_exptl_absorpt_correction_T_max 1
_exptl_absorpt_correction_T_min 0.82462
_exptl_absorpt_correction_type multi-scan
_exptl_absorpt_process_details 'CrysAlis (Oxford Diffraction)'
_exptl_crystal_colour brown
_exptl_crystal_density_diffrn 1.306
_exptl_crystal_density_method 'not measured'
_exptl_crystal_description prism
_exptl_crystal_F_000 960
_exptl_crystal_size_max 0.2
_exptl_crystal_size_mid 0.12
_exptl_crystal_size_min 0.12
_refine_diff_density_max 0.942
_refine_diff_density_min -0.439
_refine_diff_density_rms 0.067
_refine_ls_extinction_method none
_refine_ls_goodness_of_fit_ref 1.043
_refine_ls_hydrogen_treatment mixed
_refine_ls_matrix_type full
_refine_ls_number_parameters 513
_refine_ls_number_reflns 13966
_refine_ls_number_restraints 0
_refine_ls_restrained_S_all 1.043
_refine_ls_R_factor_all 0.0653
_refine_ls_R_factor_gt 0.0398
_refine_ls_shift/su_max 0.001
_refine_ls_shift/su_mean 0.000
_refine_ls_structure_factor_coef Fsqd
_refine_ls_weighting_details 'calc w=1/[\s^2^(Fo^2^)+(0.0545P)^2^+0.0371P] where P=(Fo^2^+2Fc^2^)/3'
_refine_ls_weighting_scheme calc
_refine_ls_wR_factor_gt 0.0926
_refine_ls_wR_factor_ref 0.1083
_reflns_number_gt 9628
_reflns_number_total 13966
_reflns_threshold_expression >2sigma(I)
_cod_data_source_file b809793c.txt
_cod_data_source_block mc058
_cod_original_sg_symbol_H-M P-1
_cod_database_code 7004655

loop_
_symmetry_equiv_pos_as_xyz
'x, y, z'
'-x, -y, -z'

loop_
_atom_site_label
_atom_site_type_symbol
_atom_site_fract_x
_atom_site_fract_y
_atom_site_fract_z
_atom_site_U_iso_or_equiv
_atom_site_adp_type
_atom_site_occupancy
_atom_site_symmetry_multiplicity
_atom_site_calc_flag
_atom_site_refinement_flags
_atom_site_disorder_assembly
_atom_site_disorder_group
C1 C 0.7766(2) 0.15050(16) 0.23987(14) 0.0413(5) Uani 1 1 d . . .
C2 C 0.7280(3) 0.06820(17) 0.17755(17) 0.0520(6) Uani 1 1 d . . .
C3 C 0.5888(3) 0.0374(2) 0.1702(2) 0.0695(9) Uani 1 1 d . . .
H3A H 0.5338 0.0673 0.2055 0.083 Uiso 1 1 calc R . .
C4 C 0.5313(4) -0.0369(3) 0.1113(3) 0.1004(14) Uani 1 1 d . . .
H4A H 0.4380 -0.0560 0.1064 0.120 Uiso 1 1 calc R . .
C5 C 0.6128(5) -0.0819(3) 0.0604(3) 0.1181(18) Uani 1 1 d . . .
H5A H 0.5747 -0.1320 0.0209 0.142 Uiso 1 1 calc R . .
C6 C 0.7498(4) -0.0538(3) 0.0669(3) 0.1023(14) Uani 1 1 d . . .
H6A H 0.8044 -0.0853 0.0320 0.123 Uiso 1 1 calc R . .
C7 C 0.8078(3) 0.0211(2) 0.1251(2) 0.0761(9) Uani 1 1 d . . .
H7A H 0.9010 0.0399 0.1289 0.091 Uiso 1 1 calc R . .
C8 C 1.0317(2) 0.18030(14) 0.36282(12) 0.0325(4) Uani 1 1 d . . .
C9 C 1.2150(3) 0.15950(19) 0.46443(17) 0.0567(7) Uani 1 1 d . . .
H9A H 1.2360 0.1995 0.5158 0.068 Uiso 1 1 calc R . .
H9B H 1.2997 0.1286 0.4516 0.068 Uiso 1 1 calc R . .
C10 C 1.1017(3) 0.0860(2) 0.46175(18) 0.0619(8) Uani 1 1 d . . .
H10A H 1.1365 0.0206 0.4540 0.074 Uiso 1 1 calc R . .
H10B H 1.0616 0.0966 0.5095 0.074 Uiso 1 1 calc R . .
C11 C 1.2232(2) 0.30747(15) 0.40097(12) 0.0333(4) Uani 1 1 d . . .
C12 C 1.1915(2) 0.39059(16) 0.44940(13) 0.0371(5) Uani 1 1 d . . .
C13 C 1.2628(2) 0.47722(16) 0.45113(14) 0.0404(5) Uani 1 1 d . . .
H13A H 1.2388 0.5333 0.4820 0.048 Uiso 1 1 calc R . .
C14 C 1.3711(2) 0.48184(15) 0.40686(13) 0.0368(5) Uani 1 1 d . . .
C15 C 1.4066(2) 0.39559(15) 0.36378(13) 0.0372(5) Uani 1 1 d . . .
H15A H 1.4801 0.3965 0.3357 0.045 Uiso 1 1 calc R . .
C16 C 1.3364(2) 0.30785(15) 0.36101(13) 0.0356(5) Uani 1 1 d . . .
C17 C 1.0852(3) 0.3873(2) 0.50342(16) 0.0534(6) Uani 1 1 d . . .
H17A H 1.0806 0.4503 0.5342 0.064 Uiso 0.84(3) 1 calc PR . .
H17B H 1.1127 0.3409 0.5376 0.064 Uiso 0.84(3) 1 calc PR . .
H17C H 0.9951 0.3687 0.4727 0.064 Uiso 0.84(3) 1 calc PR . .
H17D H 1.0450 0.3230 0.4955 0.064 Uiso 0.16(3) 1 calc PR . .
H17E H 1.0129 0.4323 0.4921 0.064 Uiso 0.16(3) 1 calc PR . .
H17F H 1.1305 0.4046 0.5570 0.064 Uiso 0.16(3) 1 calc PR . .
C18 C 1.3902(2) 0.21678(17) 0.31850(16) 0.0489(6) Uani 1 1 d . . .
H18A H 1.4712 0.2325 0.2975 0.059 Uiso 0.51(3) 1 calc PR . .
H18B H 1.3188 0.1877 0.2764 0.059 Uiso 0.51(3) 1 calc PR . .
H18C H 1.4148 0.1720 0.3544 0.059 Uiso 0.51(3) 1 calc PR . .
H18D H 1.3320 0.1623 0.3214 0.059 Uiso 0.49(3) 1 calc PR . .
H18E H 1.4844 0.2071 0.3425 0.059 Uiso 0.49(3) 1 calc PR . .
H18F H 1.3884 0.2229 0.2645 0.059 Uiso 0.49(3) 1 calc PR . .
C19 C 1.5573(3) 0.56899(19) 0.36620(17) 0.0545(6) Uani 1 1 d . . .
H19A H 1.5941 0.6341 0.3727 0.065 Uiso 1 1 calc R . .
H19B H 1.5257 0.5456 0.3114 0.065 Uiso 1 1 calc R . .
H19C H 1.6291 0.5280 0.3863 0.065 Uiso 1 1 calc R . .
C20 C 1.4136(3) 0.65620(17) 0.45648(17) 0.0554(7) Uani 1 1 d . . .
H20A H 1.4728 0.7075 0.4485 0.067 Uiso 1 1 calc R . .
H20B H 1.4320 0.6483 0.5107 0.067 Uiso 1 1 calc R . .
H20C H 1.3174 0.6721 0.4426 0.067 Uiso 1 1 calc R . .
C21 C 0.8823(2) 0.03586(15) 0.36729(15) 0.0408(5) Uani 1 1 d . . .
C22 C 0.7600(2) 0.05113(16) 0.39837(15) 0.0457(6) Uani 1 1 d . . .
C23 C 0.6507(3) -0.0166(2) 0.37402(19) 0.0584(7) Uani 1 1 d . . .
H23A H 0.5682 -0.0059 0.3943 0.070 Uiso 1 1 calc R . .
C24 C 0.6608(3) -0.09974(19) 0.32036(19) 0.0614(8) Uani 1 1 d . . .
C25 C 0.7873(3) -0.11472(17) 0.29347(18) 0.0573(7) Uani 1 1 d . . .
H25A H 0.7976 -0.1713 0.2590 0.069 Uiso 1 1 calc R . .
C26 C 0.8988(3) -0.04854(17) 0.31613(16) 0.0493(6) Uani 1 1 d . . .
C27 C 0.7435(3) 0.1388(2) 0.45734(18) 0.0613(7) Uani 1 1 d . . .
H27A H 0.6522 0.1370 0.4716 0.074 Uiso 0.69(3) 1 calc PR . .
H27B H 0.7545 0.1963 0.4351 0.074 Uiso 0.69(3) 1 calc PR . .
H27C H 0.8133 0.1395 0.5032 0.074 Uiso 0.69(3) 1 calc PR . .
H27D H 0.8278 0.1782 0.4683 0.074 Uiso 0.31(3) 1 calc PR . .
H27E H 0.7255 0.1189 0.5048 0.074 Uiso 0.31(3) 1 calc PR . .
H27F H 0.6667 0.1757 0.4367 0.074 Uiso 0.31(3) 1 calc PR . .
C28 C 1.0320(3) -0.0667(2) 0.2850(2) 0.0733(9) Uani 1 1 d . . .
H28A H 1.0243 -0.1276 0.2500 0.088 Uiso 0.74(3) 1 calc PR . .
H28B H 1.1073 -0.0686 0.3277 0.088 Uiso 0.74(3) 1 calc PR . .
H28C H 1.0502 -0.0155 0.2571 0.088 Uiso 0.74(3) 1 calc PR . .
H28D H 1.0970 -0.0136 0.3065 0.088 Uiso 0.26(3) 1 calc PR . .
H28E H 1.0139 -0.0725 0.2288 0.088 Uiso 0.26(3) 1 calc PR . .
H28F H 1.0710 -0.1256 0.2994 0.088 Uiso 0.26(3) 1 calc PR . .
C29 C 0.4128(4) -0.1386(4) 0.3083(3) 0.134(2) Uani 1 1 d . . .
H29A H 0.3480 -0.1923 0.2887 0.161 Uiso 1 1 calc R . .
H29B H 0.3851 -0.0853 0.2812 0.161 Uiso 1 1 calc R . .
H29C H 0.4132 -0.1190 0.3635 0.161 Uiso 1 1 calc R . .
C30 C 0.5573(4) -0.2447(3) 0.2308(3) 0.1192(19) Uani 1 1 d . . .
H30A H 0.4741 -0.2851 0.2210 0.143 Uiso 1 1 calc R . .
H30B H 0.6375 -0.2829 0.2438 0.143 Uiso 1 1 calc R . .
H30C H 0.5655 -0.2176 0.1846 0.143 Uiso 1 1 calc R . .
C31 C 0.8998(2) 0.30041(17) 0.07429(14) 0.0436(5) Uani 1 1 d . . .
H31A H 0.9874 0.2669 0.0868 0.052 Uiso 1 1 calc R . .
C32 C 0.8016(3) 0.2217(2) 0.02258(17) 0.0635(7) Uani 1 1 d . . .
H32A H 0.7800 0.1738 0.0536 0.076 Uiso 1 1 calc R . .
H32B H 0.7147 0.2504 0.0025 0.076 Uiso 1 1 calc R . .
C33 C 0.8687(4) 0.1730(3) -0.0453(2) 0.0956(13) Uani 1 1 d . . .
H33A H 0.8036 0.1252 -0.0788 0.115 Uiso 1 1 calc R . .
H33B H 0.9511 0.1395 -0.0253 0.115 Uiso 1 1 calc R . .
C34 C 0.9101(4) 0.2465(3) -0.09315(19) 0.0980(13) Uani 1 1 d . . .
H34A H 0.9580 0.2139 -0.1341 0.118 Uiso 1 1 calc R . .
H34B H 0.8265 0.2747 -0.1181 0.118 Uiso 1 1 calc R . .
C35 C 1.0032(3) 0.3252(2) -0.04301(18) 0.0713(8) Uani 1 1 d . . .
H35A H 1.0232 0.3728 -0.0747 0.086 Uiso 1 1 calc R . .
H35B H 1.0911 0.2979 -0.0228 0.086 Uiso 1 1 calc R . .
C36 C 0.9371(3) 0.3748(2) 0.02508(16) 0.0554(6) Uani 1 1 d . . .
H36A H 0.8532 0.4069 0.0052 0.066 Uiso 1 1 calc R . .
H36B H 1.0018 0.4236 0.0577 0.066 Uiso 1 1 calc R . .
C37 C 0.6618(2) 0.37805(16) 0.15877(14) 0.0389(5) Uani 1 1 d . . .
H37A H 0.6469 0.4107 0.2105 0.047 Uiso 1 1 calc R . .
C38 C 0.5538(2) 0.29321(18) 0.13553(16) 0.0482(6) Uani 1 1 d . . .
H38A H 0.5625 0.2585 0.0840 0.058 Uiso 1 1 calc R . .
H38B H 0.5721 0.2484 0.1727 0.058 Uiso 1 1 calc R . .
C39 C 0.4053(2) 0.3304(2) 0.13444(18) 0.0577(7) Uani 1 1 d . . .
H39A H 0.3388 0.2764 0.1167 0.069 Uiso 1 1 calc R . .
H39B H 0.3939 0.3588 0.1873 0.069 Uiso 1 1 calc R . .
C40 C 0.3747(3) 0.4056(2) 0.08092(17) 0.0619(7) Uani 1 1 d . . .
H40A H 0.3783 0.3760 0.0272 0.074 Uiso 1 1 calc R . .
H40B H 0.2814 0.4296 0.0831 0.074 Uiso 1 1 calc R . .
C41 C 0.4804(2) 0.4891(2) 0.10563(17) 0.0569(7) Uani 1 1 d . . .
H41A H 0.4734 0.5208 0.1583 0.068 Uiso 1 1 calc R . .
H41B H 0.4602 0.5364 0.0706 0.068 Uiso 1 1 calc R . .
C42 C 0.6280(2) 0.45311(19) 0.10355(15) 0.0477(6) Uani 1 1 d . . .
H42A H 0.6945 0.5074 0.1196 0.057 Uiso 1 1 calc R . .
H42B H 0.6363 0.4238 0.0504 0.057 Uiso 1 1 calc R . .
C43 C 0.9389(2) 0.46169(15) 0.20287(13) 0.0364(5) Uani 1 1 d . . .
H43A H 0.9273 0.4936 0.1564 0.044 Uiso 1 1 calc R . .
C44 C 0.8863(3) 0.53177(16) 0.26679(14) 0.0438(5) Uani 1 1 d . . .
H44A H 0.9042 0.5066 0.3159 0.053 Uiso 1 1 calc R . .
H44B H 0.7861 0.5386 0.2529 0.053 Uiso 1 1 calc R . .
C45 C 0.9599(3) 0.63009(17) 0.27657(17) 0.0543(6) Uani 1 1 d . . .
H45A H 0.9360 0.6570 0.2285 0.065 Uiso 1 1 calc R . .
H45B H 0.9278 0.6740 0.3185 0.065 Uiso 1 1 calc R . .
C46 C 1.1177(3) 0.6221(2) 0.29557(19) 0.0643(8) Uani 1 1 d . . .
H46A H 1.1615 0.6848 0.2963 0.077 Uiso 1 1 calc R . .
H46B H 1.1424 0.6049 0.3475 0.077 Uiso 1 1 calc R . .
C47 C 1.1730(2) 0.5481(2) 0.23749(19) 0.0586(7) Uani 1 1 d . . .
H47A H 1.2719 0.5404 0.2552 0.070 Uiso 1 1 calc R . .
H47B H 1.1628 0.5709 0.1874 0.070 Uiso 1 1 calc R . .
C48 C 1.0968(2) 0.45003(17) 0.22649(16) 0.0453(5) Uani 1 1 d . . .
H48A H 1.1149 0.4236 0.2750 0.054 Uiso 1 1 calc R . .
H48B H 1.1314 0.4051 0.1861 0.054 Uiso 1 1 calc R . .
N1 N 0.99897(18) 0.10286(13) 0.39372(12) 0.0422(4) Uani 1 1 d . . .
N2 N 1.15511(18) 0.21701(13) 0.40458(11) 0.0385(4) Uani 1 1 d . . .
N3 N 1.4415(2) 0.56779(14) 0.40839(13) 0.0494(5) Uani 1 1 d . . .
N4 N 0.5493(3) -0.1669(2) 0.2957(2) 0.0976(11) Uani 1 1 d . . .
P1 P 0.84728(5) 0.34205(4) 0.17164(3) 0.03193(12) Uani 1 1 d . . .
Cl1 Cl 0.78769(6) 0.33616(4) 0.35259(3) 0.04193(13) Uani 1 1 d . . .
Cl2 Cl 1.08946(6) 0.16289(5) 0.19282(4) 0.05101(15) Uani 1 1 d . . .
Ru Ru 0.923998(16) 0.237312(11) 0.268604(10) 0.03162(6) Uani 1 1 d . . .
H1A H 0.707(2) 0.1680(16) 0.2700(13) 0.034(6) Uiso 1 1 d . . .

loop_
_atom_site_aniso_label
_atom_site_aniso_U_11
_atom_site_aniso_U_22
_atom_site_aniso_U_33
_atom_site_aniso_U_23
_atom_site_aniso_U_13
_atom_site_aniso_U_12
C1 0.0384(11) 0.0413(12) 0.0447(14) 0.0127(10) 0.0032(10) 0.0035(9)
C2 0.0526(14) 0.0360(12) 0.0629(17) 0.0105(11) -0.0060(12) 0.0000(10)
C3 0.0586(16) 0.0538(16) 0.087(2) 0.0152(15) -0.0168(15) -0.0139(13)
C4 0.082(2) 0.073(2) 0.127(4) 0.011(2) -0.035(2) -0.031(2)
C5 0.111(3) 0.069(2) 0.138(4) -0.024(3) -0.047(3) -0.018(2)
C6 0.110(3) 0.070(2) 0.102(3) -0.029(2) -0.011(2) 0.007(2)
C7 0.0662(18) 0.0543(17) 0.092(3) -0.0109(16) -0.0118(17) 0.0031(14)
C8 0.0325(10) 0.0336(10) 0.0317(11) 0.0081(8) 0.0040(8) 0.0059(8)
C9 0.0505(14) 0.0579(15) 0.0617(17) 0.0365(13) -0.0168(12) -0.0083(11)
C10 0.0593(15) 0.0605(16) 0.0667(18) 0.0396(14) -0.0162(13) -0.0120(12)
C11 0.0304(10) 0.0359(10) 0.0328(11) 0.0095(8) -0.0008(8) 0.0005(8)
C12 0.0329(10) 0.0479(12) 0.0307(11) 0.0098(9) 0.0030(8) 0.0012(9)
C13 0.0400(11) 0.0399(12) 0.0403(13) 0.0044(9) 0.0061(9) 0.0037(9)
C14 0.0330(10) 0.0390(11) 0.0373(12) 0.0100(9) -0.0009(9) -0.0017(8)
C15 0.0292(10) 0.0436(12) 0.0407(12) 0.0107(10) 0.0075(9) -0.0010(8)
C16 0.0300(10) 0.0360(11) 0.0397(12) 0.0096(9) -0.0006(9) 0.0028(8)
C17 0.0460(13) 0.0612(16) 0.0555(16) 0.0084(13) 0.0165(12) -0.0004(11)
C18 0.0425(12) 0.0391(12) 0.0659(17) 0.0065(11) 0.0130(11) 0.0062(10)
C19 0.0532(14) 0.0529(15) 0.0593(17) 0.0159(12) 0.0084(12) -0.0138(12)
C20 0.0602(15) 0.0384(13) 0.0611(17) 0.0012(11) -0.0024(13) -0.0084(11)
C21 0.0386(11) 0.0311(10) 0.0554(14) 0.0192(10) 0.0034(10) -0.0001(8)
C22 0.0468(13) 0.0381(12) 0.0585(16) 0.0233(11) 0.0120(11) 0.0089(10)
C23 0.0394(13) 0.0552(16) 0.090(2) 0.0365(15) 0.0124(13) 0.0011(11)
C24 0.0523(15) 0.0442(14) 0.087(2) 0.0266(14) -0.0062(14) -0.0109(12)
C25 0.0685(17) 0.0319(12) 0.0674(18) 0.0067(11) 0.0013(14) 0.0020(11)
C26 0.0474(13) 0.0350(12) 0.0661(17) 0.0131(11) 0.0065(12) 0.0062(10)
C27 0.0737(18) 0.0540(16) 0.0643(19) 0.0204(14) 0.0245(15) 0.0147(13)
C28 0.0648(18) 0.0627(19) 0.092(3) 0.0050(17) 0.0189(17) 0.0156(15)
C29 0.064(2) 0.127(4) 0.208(6) 0.040(4) 0.004(3) -0.043(2)
C30 0.123(4) 0.061(2) 0.153(5) 0.015(3) -0.035(3) -0.039(2)
C31 0.0431(12) 0.0442(12) 0.0451(14) 0.0071(10) 0.0120(10) 0.0040(10)
C32 0.0681(17) 0.0621(17) 0.0577(18) -0.0093(13) 0.0219(14) -0.0161(14)
C33 0.110(3) 0.086(2) 0.084(3) -0.034(2) 0.042(2) -0.031(2)
C34 0.121(3) 0.128(3) 0.0428(18) -0.0163(19) 0.0357(19) -0.030(3)
C35 0.081(2) 0.083(2) 0.0525(18) 0.0022(15) 0.0260(16) -0.0123(17)
C36 0.0594(15) 0.0617(16) 0.0500(16) 0.0169(13) 0.0156(12) -0.0029(12)
C37 0.0291(10) 0.0441(12) 0.0434(13) 0.0138(10) -0.0011(9) 0.0030(8)
C38 0.0350(11) 0.0524(14) 0.0563(16) 0.0082(12) 0.0056(10) -0.0008(10)
C39 0.0301(11) 0.0700(18) 0.075(2) 0.0205(15) 0.0053(12) -0.0032(11)
C40 0.0338(12) 0.094(2) 0.0581(17) 0.0204(15) -0.0009(11) 0.0114(13)
C41 0.0454(13) 0.0703(17) 0.0608(17) 0.0327(14) 0.0044(12) 0.0167(12)
C42 0.0381(12) 0.0605(15) 0.0492(15) 0.0284(12) 0.0019(10) 0.0055(10)
C43 0.0301(10) 0.0404(11) 0.0411(12) 0.0134(9) 0.0061(9) 0.0022(8)
C44 0.0503(13) 0.0412(12) 0.0410(13) 0.0053(10) 0.0120(11) -0.0009(10)
C45 0.0610(15) 0.0353(12) 0.0659(18) 0.0110(11) 0.0059(13) 0.0005(11)
C46 0.0603(16) 0.0475(15) 0.078(2) 0.0168(14) -0.0143(15) -0.0157(12)
C47 0.0345(12) 0.0595(16) 0.081(2) 0.0208(15) -0.0035(12) -0.0071(11)
C48 0.0324(11) 0.0474(13) 0.0560(15) 0.0130(11) 0.0027(10) 0.0029(9)
N1 0.0370(9) 0.0378(10) 0.0513(12) 0.0188(8) -0.0057(8) -0.0055(7)
N2 0.0349(9) 0.0373(9) 0.0434(11) 0.0169(8) -0.0035(8) -0.0019(7)
N3 0.0497(11) 0.0405(11) 0.0577(14) 0.0050(9) 0.0112(10) -0.0082(9)
N4 0.0688(17) 0.0655(18) 0.154(3) 0.0319(19) -0.0097(18) -0.0279(14)
P1 0.0290(2) 0.0363(3) 0.0309(3) 0.0091(2) 0.0027(2) 0.0026(2)
Cl1 0.0440(3) 0.0450(3) 0.0413(3) 0.0136(2) 0.0138(2) 0.0125(2)
Cl2 0.0408(3) 0.0644(4) 0.0492(4) 0.0105(3) 0.0106(3) 0.0174(3)
Ru 0.02823(9) 0.03076(9) 0.03655(10) 0.01018(7) 0.00276(6) 0.00186(6)

loop_
_atom_type_symbol
_atom_type_description
_atom_type_scat_dispersion_real
_atom_type_scat_dispersion_imag
_atom_type_scat_source
C C 0.0030 0.0020 'International Tables Vol C Tables 4.2.6.8 and 6.1.1.4'
H H 0.0000 0.0000 'International Tables Vol C Tables 4.2.6.8 and 6.1.1.4'
N N 0.0060 0.0030 'International Tables Vol C Tables 4.2.6.8 and 6.1.1.4'
P P 0.1020 0.0940 'International Tables Vol C Tables 4.2.6.8 and 6.1.1.4'
Cl Cl 0.1480 0.1590 'International Tables Vol C Tables 4.2.6.8 and 6.1.1.4'
Ru Ru -1.2590 0.8360 'International Tables Vol C Tables 4.2.6.8 and 6.1.1.4'

loop_
_geom_angle_atom_site_label_1
_geom_angle_atom_site_label_2
_geom_angle_atom_site_label_3
_geom_angle
_geom_angle_site_symmetry_1
_geom_angle_site_symmetry_3
_geom_angle_publ_flag
C2 C1 Ru 138.6(2) . . ?
C7 C2 C3 118.0(3) . . ?
C7 C2 C1 125.4(2) . . ?
C3 C2 C1 116.6(3) . . ?
C4 C3 C2 121.1(4) . . ?
C5 C4 C3 119.5(4) . . ?
C4 C5 C6 120.6(3) . . ?
C5 C6 C7 120.4(4) . . ?
C2 C7 C6 120.5(3) . . ?
N1 C8 N2 106.79(16) . . ?
N1 C8 Ru 129.47(15) . . ?
N2 C8 Ru 123.74(14) . . ?
N2 C9 C10 103.17(18) . . ?
N1 C10 C9 102.87(18) . . ?
C12 C11 C16 120.45(19) . . ?
C12 C11 N2 118.47(19) . . ?
C16 C11 N2 120.01(19) . . ?
C13 C12 C11 119.6(2) . . ?
C13 C12 C17 119.2(2) . . ?
C11 C12 C17 121.1(2) . . ?
C12 C13 C14 121.2(2) . . ?
N3 C14 C15 121.5(2) . . ?
N3 C14 C13 121.2(2) . . ?
C15 C14 C13 117.29(19) . . ?
C14 C15 C16 122.5(2) . . ?
C15 C16 C11 118.5(2) . . ?
C15 C16 C18 118.6(2) . . ?
C11 C16 C18 122.79(19) . . ?
C22 C21 C26 120.7(2) . . ?
C22 C21 N1 120.2(2) . . ?
C26 C21 N1 118.8(2) . . ?
C21 C22 C23 119.0(3) . . ?
C21 C22 C27 121.5(2) . . ?
C23 C22 C27 119.5(2) . . ?
C24 C23 C22 122.0(2) . . ?
C23 C24 C25 117.3(2) . . ?
C23 C24 N4 121.4(3) . . ?
C25 C24 N4 121.3(3) . . ?
C26 C25 C24 122.5(3) . . ?
C25 C26 C21 118.4(2) . . ?
C25 C26 C28 120.8(3) . . ?
C21 C26 C28 120.8(2) . . ?
C32 C31 C36 109.7(2) . . ?
C32 C31 P1 113.20(17) . . ?
C36 C31 P1 120.03(18) . . ?
C33 C32 C31 110.4(2) . . ?
C32 C33 C34 111.2(3) . . ?
C35 C34 C33 111.4(3) . . ?
C34 C35 C36 111.7(3) . . ?
C35 C36 C31 110.3(2) . . ?
C42 C37 C38 110.01(18) . . ?
C42 C37 P1 113.86(15) . . ?
C38 C37 P1 115.06(15) . . ?
C39 C38 C37 110.7(2) . . ?
C40 C39 C38 111.5(2) . . ?
C41 C40 C39 110.4(2) . . ?
C40 C41 C42 110.6(2) . . ?
C41 C42 C37 110.22(19) . . ?
C44 C43 C48 109.06(19) . . ?
C44 C43 P1 117.29(15) . . ?
C48 C43 P1 111.02(15) . . ?
C43 C44 C45 109.7(2) . . ?
C46 C45 C44 111.4(2) . . ?
C47 C46 C45 112.3(2) . . ?
C46 C47 C48 112.0(2) . . ?
C47 C48 C43 110.03(19) . . ?
C8 N1 C21 128.39(18) . . ?
C8 N1 C10 113.36(17) . . ?
C21 N1 C10 118.21(17) . . ?
C8 N2 C11 127.41(16) . . ?
C8 N2 C9 113.24(17) . . ?
C11 N2 C9 119.08(17) . . ?
C14 N3 C20 122.6(2) . . ?
C14 N3 C19 119.8(2) . . ?
C20 N3 C19 117.3(2) . . ?
C24 N4 C29 119.2(3) . . ?
C24 N4 C30 119.0(3) . . ?
C29 N4 C30 116.5(3) . . ?
C43 P1 C37 101.24(10) . . ?
C43 P1 C31 102.36(10) . . ?
C37 P1 C31 110.17(11) . . ?
C43 P1 Ru 109.37(7) . . ?
C37 P1 Ru 117.88(7) . . ?
C31 P1 Ru 113.88(8) . . ?
C1 Ru C8 99.49(9) . . ?
C1 Ru Cl2 101.78(8) . . ?
C8 Ru Cl2 87.52(6) . . ?
C1 Ru Cl1 88.56(8) . . ?
C8 Ru Cl1 91.45(6) . . ?
Cl2 Ru Cl1 169.64(2) . . ?
C1 Ru P1 96.83(7) . . ?
C8 Ru P1 163.50(6) . . ?
Cl2 Ru P1 91.46(2) . . ?
Cl1 Ru P1 86.60(2) . . ?

loop_
_geom_bond_atom_site_label_1
_geom_bond_atom_site_label_2
_geom_bond_distance
_geom_bond_site_symmetry_2
_geom_bond_publ_flag
C1 C2 1.470(3) . ?
C1 Ru 1.826(2) . ?
C2 C7 1.383(4) . ?
C2 C3 1.396(4) . ?
C3 C4 1.386(5) . ?
C4 C5 1.365(6) . ?
C5 C6 1.366(6) . ?
C6 C7 1.385(4) . ?
C8 N1 1.345(3) . ?
C8 N2 1.349(3) . ?
C8 Ru 2.0746(19) . ?
C9 N2 1.467(3) . ?
C9 C10 1.493(3) . ?
C10 N1 1.472(3) . ?
C11 C12 1.389(3) . ?
C11 C16 1.395(3) . ?
C11 N2 1.441(3) . ?
C12 C13 1.387(3) . ?
C12 C17 1.514(3) . ?
C13 C14 1.411(3) . ?
C14 N3 1.375(3) . ?
C14 C15 1.390(3) . ?
C15 C16 1.392(3) . ?
C16 C18 1.506(3) . ?
C19 N3 1.443(3) . ?
C20 N3 1.430(3) . ?
C21 C22 1.386(3) . ?
C21 C26 1.387(3) . ?
C21 N1 1.435(3) . ?
C22 C23 1.386(3) . ?
C22 C27 1.496(4) . ?
C23 C24 1.385(4) . ?
C24 C25 1.389(4) . ?
C24 N4 1.396(3) . ?
C25 C26 1.386(3) . ?
C26 C28 1.489(4) . ?
C29 N4 1.423(5) . ?
C30 N4 1.452(5) . ?
C31 C32 1.526(3) . ?
C31 C36 1.531(3) . ?
C31 P1 1.862(2) . ?
C32 C33 1.515(4) . ?
C33 C34 1.518(5) . ?
C34 C35 1.490(4) . ?
C35 C36 1.516(4) . ?
C37 C42 1.538(3) . ?
C37 C38 1.540(3) . ?
C37 P1 1.855(2) . ?
C38 C39 1.529(3) . ?
C39 C40 1.515(4) . ?
C40 C41 1.513(4) . ?
C41 C42 1.521(3) . ?
C43 C44 1.518(3) . ?
C43 C48 1.535(3) . ?
C43 P1 1.851(2) . ?
C44 C45 1.520(3) . ?
C45 C46 1.519(4) . ?
C46 C47 1.493(4) . ?
C47 C48 1.526(3) . ?
P1 Ru 2.4419(6) . ?
Cl1 Ru 2.4080(6) . ?
Cl2 Ru 2.3809(6) . ?

loop_
_geom_torsion_atom_site_label_1
_geom_torsion_atom_site_label_2
_geom_torsion_atom_site_label_3
_geom_torsion_atom_site_label_4
_geom_torsion
_geom_torsion_site_symmetry_1
_geom_torsion_site_symmetry_2
_geom_torsion_site_symmetry_3
_geom_torsion_site_symmetry_4
_geom_torsion_publ_flag
Ru C1 C2 C7 12.9(4) . . . . ?
Ru C1 C2 C3 -165.4(2) . . . . ?
C7 C2 C3 C4 -1.2(4) . . . . ?
C1 C2 C3 C4 177.3(3) . . . . ?
C2 C3 C4 C5 1.1(6) . . . . ?
C3 C4 C5 C6 -0.4(7) . . . . ?
C4 C5 C6 C7 -0.4(7) . . . . ?
C3 C2 C7 C6 0.4(5) . . . . ?
C1 C2 C7 C6 -177.9(3) . . . . ?
C5 C6 C7 C2 0.3(6) . . . . ?
N2 C9 C10 N1 7.1(3) . . . . ?
C16 C11 C12 C13 7.3(3) . . . . ?
N2 C11 C12 C13 175.47(18) . . . . ?
C16 C11 C12 C17 -169.7(2) . . . . ?
N2 C11 C12 C17 -1.5(3) . . . . ?
C11 C12 C13 C14 -2.5(3) . . . . ?
C17 C12 C13 C14 174.5(2) . . . . ?
C12 C13 C14 N3 179.8(2) . . . . ?
C12 C13 C14 C15 -2.2(3) . . . . ?
N3 C14 C15 C16 -179.6(2) . . . . ?
C13 C14 C15 C16 2.4(3) . . . . ?
C14 C15 C16 C11 2.2(3) . . . . ?
C14 C15 C16 C18 -174.8(2) . . . . ?
C12 C11 C16 C15 -7.1(3) . . . . ?
N2 C11 C16 C15 -175.09(18) . . . . ?
C12 C11 C16 C18 169.8(2) . . . . ?
N2 C11 C16 C18 1.7(3) . . . . ?
C26 C21 C22 C23 -3.8(3) . . . . ?
N1 C21 C22 C23 -177.6(2) . . . . ?
C26 C21 C22 C27 176.2(2) . . . . ?
N1 C21 C22 C27 2.5(3) . . . . ?
C21 C22 C23 C24 0.9(4) . . . . ?
C27 C22 C23 C24 -179.1(2) . . . . ?
C22 C23 C24 C25 2.1(4) . . . . ?
C22 C23 C24 N4 -179.3(3) . . . . ?
C23 C24 C25 C26 -2.4(4) . . . . ?
N4 C24 C25 C26 179.0(3) . . . . ?
C24 C25 C26 C21 -0.3(4) . . . . ?
C24 C25 C26 C28 -179.1(3) . . . . ?
C22 C21 C26 C25 3.5(4) . . . . ?
N1 C21 C26 C25 177.4(2) . . . . ?
C22 C21 C26 C28 -177.8(2) . . . . ?
N1 C21 C26 C28 -3.9(4) . . . . ?
C36 C31 C32 C33 57.7(3) . . . . ?
P1 C31 C32 C33 -165.2(2) . . . . ?
C31 C32 C33 C34 -56.7(4) . . . . ?
C32 C33 C34 C35 55.5(5) . . . . ?
C33 C34 C35 C36 -55.6(4) . . . . ?
C34 C35 C36 C31 56.9(4) . . . . ?
C32 C31 C36 C35 -57.5(3) . . . . ?
P1 C31 C36 C35 168.83(19) . . . . ?
C42 C37 C38 C39 -55.4(3) . . . . ?
P1 C37 C38 C39 174.41(18) . . . . ?
C37 C38 C39 C40 55.6(3) . . . . ?
C38 C39 C40 C41 -57.0(3) . . . . ?
C39 C40 C41 C42 58.6(3) . . . . ?
C40 C41 C42 C37 -59.2(3) . . . . ?
C38 C37 C42 C41 57.3(3) . . . . ?
P1 C37 C42 C41 -171.85(18) . . . . ?
C48 C43 C44 C45 60.6(2) . . . . ?
P1 C43 C44 C45 -172.16(16) . . . . ?
C43 C44 C45 C46 -57.4(3) . . . . ?
C44 C45 C46 C47 53.3(3) . . . . ?
C45 C46 C47 C48 -52.5(3) . . . . ?
C46 C47 C48 C43 55.7(3) . . . . ?
C44 C43 C48 C47 -59.6(3) . . . . ?
P1 C43 C48 C47 169.69(18) . . . . ?
N2 C8 N1 C21 -176.1(2) . . . . ?
Ru C8 N1 C21 2.9(4) . . . . ?
N2 C8 N1 C10 1.8(3) . . . . ?
Ru C8 N1 C10 -179.21(19) . . . . ?
C22 C21 N1 C8 -93.1(3) . . . . ?
C26 C21 N1 C8 93.0(3) . . . . ?
C22 C21 N1 C10 89.1(3) . . . . ?
C26 C21 N1 C10 -84.8(3) . . . . ?
C9 C10 N1 C8 -5.9(3) . . . . ?
C9 C10 N1 C21 172.2(2) . . . . ?
N1 C8 N2 C11 -170.6(2) . . . . ?
Ru C8 N2 C11 10.3(3) . . . . ?
N1 C8 N2 C9 3.4(3) . . . . ?
Ru C8 N2 C9 -175.69(18) . . . . ?
C12 C11 N2 C8 88.6(3) . . . . ?
C16 C11 N2 C8 -103.2(3) . . . . ?
C12 C11 N2 C9 -85.1(3) . . . . ?
C16 C11 N2 C9 83.2(3) . . . . ?
C10 C9 N2 C8 -6.9(3) . . . . ?
C10 C9 N2 C11 167.7(2) . . . . ?
C15 C14 N3 C20 -175.5(2) . . . . ?
C13 C14 N3 C20 2.4(3) . . . . ?
C15 C14 N3 C19 -1.6(3) . . . . ?
C13 C14 N3 C19 176.3(2) . . . . ?
C23 C24 N4 C29 17.2(5) . . . . ?
C25 C24 N4 C29 -164.3(4) . . . . ?
C23 C24 N4 C30 170.6(3) . . . . ?
C25 C24 N4 C30 -10.8(5) . . . . ?
C44 C43 P1 C37 47.25(18) . . . . ?
C48 C43 P1 C37 173.55(16) . . . . ?
C44 C43 P1 C31 161.05(17) . . . . ?
C48 C43 P1 C31 -72.66(18) . . . . ?
C44 C43 P1 Ru -77.87(16) . . . . ?
C48 C43 P1 Ru 48.43(17) . . . . ?
C42 C37 P1 C43 54.1(2) . . . . ?
C38 C37 P1 C43 -177.55(17) . . . . ?
C42 C37 P1 C31 -53.6(2) . . . . ?
C38 C37 P1 C31 74.66(19) . . . . ?
C42 C37 P1 Ru 173.34(15) . . . . ?
C38 C37 P1 Ru -58.36(19) . . . . ?
C32 C31 P1 C43 -159.79(19) . . . . ?
C36 C31 P1 C43 -27.6(2) . . . . ?
C32 C31 P1 C37 -52.7(2) . . . . ?
C36 C31 P1 C37 79.4(2) . . . . ?
C32 C31 P1 Ru 82.29(19) . . . . ?
C36 C31 P1 Ru -145.53(17) . . . . ?
C2 C1 Ru C8 -105.1(2) . . . . ?
C2 C1 Ru Cl2 -15.7(3) . . . . ?
C2 C1 Ru Cl1 163.7(2) . . . . ?
C2 C1 Ru P1 77.3(2) . . . . ?
N1 C8 Ru C1 -1.2(2) . . . . ?
N2 C8 Ru C1 177.67(18) . . . . ?
N1 C8 Ru Cl2 -102.7(2) . . . . ?
N2 C8 Ru Cl2 76.14(17) . . . . ?
N1 C8 Ru Cl1 87.6(2) . . . . ?
N2 C8 Ru Cl1 -93.54(17) . . . . ?
N1 C8 Ru P1 170.54(13) . . . . ?
N2 C8 Ru P1 -10.6(3) . . . . ?
C43 P1 Ru C1 161.02(11) . . . . ?
C37 P1 Ru C1 46.20(12) . . . . ?
C31 P1 Ru C1 -85.16(12) . . . . ?
C43 P1 Ru C8 -10.7(2) . . . . ?
C37 P1 Ru C8 -125.5(2) . . . . ?
C31 P1 Ru C8 103.1(2) . . . . ?
C43 P1 Ru Cl2 -96.93(8) . . . . ?
C37 P1 Ru Cl2 148.25(9) . . . . ?
C31 P1 Ru Cl2 16.89(8) . . . . ?
C43 P1 Ru Cl1 72.88(7) . . . . ?
C37 P1 Ru Cl1 -41.94(9) . . . . ?
C31 P1 Ru Cl1 -173.30(8) . . . . ?
